data_4312204
loop_
_publ_author_name
'Szeman Ng'
'Joseph W. Ziller'
'Patrick J. Farmer'

_publ_section_title
;
 Multiple Pathways for the Oxygenation of a Ruthenium(II) Dithiocarbamate
 Complex: S-Oxygenation and S-Extrusion
;
_journal_name_full 'Inorganic Chemistry'
_journal_page_first 8301
_journal_page_last 8309
_journal_paper_doi 10.1021/ic048661a
_journal_volume 43
_journal_year 2004
_chemical_formula_sum 'C26 H26.5 F6 N6.5 O P Ru S'
_chemical_formula_weight 724.14
_chemical_name_systematic
; 
 ? 
;
_space_group_IT_number 14
_symmetry_cell_setting monoclinic
_symmetry_space_group_name_Hall '-P 2ybc'
_symmetry_space_group_name_H-M 'P 1 21/c 1'
_atom_sites_solution_hydrogens geom
_atom_sites_solution_primary direct
_atom_sites_solution_secondary difmap
_audit_creation_method SHELXTL
_cell_angle_alpha 90.00
_cell_angle_beta 102.1120(10)
_cell_angle_gamma 90.00
_cell_formula_units_Z 8
_cell_length_a 19.6122(14)
_cell_length_b 18.2770(13)
_cell_length_c 16.1495(12)
_cell_measurement_temperature 163(2)
_cell_volume 5660.0(7)
_computing_cell_refinement 'Bruker SMART/SAINT'
_computing_data_collection 'Bruker SMART'
_computing_data_reduction 'Bruker SAINT'
_computing_molecular_graphics 'Bruker SHELXTL'
_computing_publication_material 'Bruker SHELXTL'
_computing_structure_refinement 'Bruker SHELXTL'
_computing_structure_solution 'Bruker SHELXTL'
_diffrn_ambient_temperature 163(2)
_diffrn_measured_fraction_theta_full 0.995
_diffrn_measured_fraction_theta_max 0.995
_diffrn_measurement_device_type 'CCD area detector'
_diffrn_measurement_method 'omega scans'
_diffrn_radiation_monochromator graphite
_diffrn_radiation_source 'sealed tube'
_diffrn_radiation_type MoK\a
_diffrn_radiation_wavelength 0.71073
_diffrn_reflns_av_R_equivalents 0.0583
_diffrn_reflns_av_sigmaI/netI 0.0514
_diffrn_reflns_limit_h_max 24
_diffrn_reflns_limit_h_min -24
_diffrn_reflns_limit_k_max 21
_diffrn_reflns_limit_k_min -22
_diffrn_reflns_limit_l_max 20
_diffrn_reflns_limit_l_min -20
_diffrn_reflns_number 50399
_diffrn_reflns_theta_full 26.37
_diffrn_reflns_theta_max 26.37
_diffrn_reflns_theta_min 1.54
_diffrn_standards_decay_% '< 1.0'
_diffrn_standards_interval_count 'initial 50 frames recollected'
_diffrn_standards_number '50 frames'
_exptl_absorpt_coefficient_mu 0.759
_exptl_absorpt_correction_T_max 0.9145
_exptl_absorpt_correction_T_min 0.8214
_exptl_absorpt_correction_type multi-scan
_exptl_absorpt_process_details 'Bruker SADABS'
_exptl_crystal_colour red
_exptl_crystal_density_diffrn 1.700
_exptl_crystal_density_meas ?
_exptl_crystal_density_method 'not measured'
_exptl_crystal_description rectangle
_exptl_crystal_F_000 2920
_exptl_crystal_size_max 0.27
_exptl_crystal_size_mid 0.13
_exptl_crystal_size_min 0.12
_refine_diff_density_max 0.988
_refine_diff_density_min -0.823
_refine_diff_density_rms 0.096
_refine_ls_extinction_method none
_refine_ls_goodness_of_fit_ref 1.027
_refine_ls_hydrogen_treatment constr
_refine_ls_matrix_type full
_refine_ls_number_parameters 748
_refine_ls_number_reflns 11526
_refine_ls_number_restraints 21
_refine_ls_restrained_S_all 1.033
_refine_ls_R_factor_all 0.0739
_refine_ls_R_factor_gt 0.0436
_refine_ls_shift/su_max 0.003
_refine_ls_shift/su_mean 0.000
_refine_ls_structure_factor_coef Fsqd
_refine_ls_weighting_details 'calc w=1/[\s^2^(Fo^2^)+(0.0468P)^2^+12.4324P] where P=(Fo^2^+2Fc^2^)/3'
_refine_ls_weighting_scheme calc
_refine_ls_wR_factor_gt 0.1026
_refine_ls_wR_factor_ref 0.1186
_reflns_number_gt 8259
_reflns_number_total 11526
_reflns_threshold_expression >2sigma(I)
_cod_data_source_file ic048661asi20040923_114633.cif
_cod_data_source_block pjf27
_cod_depositor_comments
;
The following automatic conversions were performed:
'_symmetry_cell_setting' value 'Monoclinic' changed to 'monoclinic'
according to '/home/saulius/struct/CIF-dictionaries/cif_core.dic'
dictionary named 'cif_core.dic' version 2.4.1 from 2010-06-29.

Automatic conversion script
Id: cif_fix_enum 1527 2010-12-29 10:47:43Z saulius 

The following automatic conversions were performed:

'_exptl_crystal_density_meas' value 'n/a' was changed to '?' - the
value is perceived as not measured.

Automatic conversion script
Id: cif_fix_values 3008 2015-01-20 13:52:24Z robertas 
;
_cod_original_formula_sum 'C26 H26.50 F6 N6.50 O P Ru S'
_cod_database_code 4312204

loop_
_symmetry_equiv_pos_as_xyz
'x, y, z'
'-x, y+1/2, -z+1/2'
'-x, -y, -z'
'x, -y-1/2, z-1/2'

loop_
_atom_site_label
_atom_site_type_symbol
_atom_site_fract_x
_atom_site_fract_y
_atom_site_fract_z
_atom_site_U_iso_or_equiv
_atom_site_adp_type
_atom_site_occupancy
_atom_site_symmetry_multiplicity
_atom_site_calc_flag
_atom_site_refinement_flags
_atom_site_disorder_assembly
_atom_site_disorder_group
Ru1 Ru 0.215817(18) 1.203757(19) 0.71625(2) 0.02614(10) Uani 1 1 d . . .
S1 S 0.28622(7) 1.12434(7) 0.65306(7) 0.0393(3) Uani 1 1 d . . .
O1 O 0.1739(2) 1.0447(2) 0.5917(3) 0.0637(11) Uani 1 1 d . . .
N1 N 0.13141(18) 1.19951(19) 0.6167(2) 0.0296(8) Uani 1 1 d . . .
N2 N 0.24034(18) 1.28486(19) 0.6403(2) 0.0279(8) Uani 1 1 d . . .
N3 N 0.17042(17) 1.28068(19) 0.7821(2) 0.0278(8) Uani 1 1 d . . .
N4 N 0.29573(18) 1.2245(2) 0.8208(2) 0.0304(8) Uani 1 1 d . . .
N5 N 0.18708(19) 1.1172(2) 0.7803(2) 0.0349(9) Uani 1 1 d . . .
N6 N 0.2736(3) 1.0074(3) 0.5533(3) 0.0625(14) Uani 1 1 d . . .
C1 C 0.0748(2) 1.1577(3) 0.6128(3) 0.0383(11) Uani 1 1 d . . .
H1A H 0.0744 1.1236 0.6570 0.046 Uiso 1 1 calc R . .
C2 C 0.0172(3) 1.1620(3) 0.5475(3) 0.0491(13) Uani 1 1 d . . .
H2A H -0.0221 1.1316 0.5473 0.059 Uiso 1 1 calc R . .
C3 C 0.0173(3) 1.2104(3) 0.4829(3) 0.0545(15) Uani 1 1 d . . .
H3A H -0.0215 1.2134 0.4367 0.065 Uiso 1 1 calc R . .
C4 C 0.0747(3) 1.2548(3) 0.4858(3) 0.0457(12) Uani 1 1 d . . .
H4A H 0.0755 1.2892 0.4419 0.055 Uiso 1 1 calc R . .
C5 C 0.1314(2) 1.2487(2) 0.5538(3) 0.0321(10) Uani 1 1 d . . .
C6 C 0.1935(2) 1.2945(2) 0.5655(3) 0.0328(10) Uani 1 1 d . . .
C7 C 0.2059(3) 1.3459(3) 0.5069(3) 0.0456(13) Uani 1 1 d . . .
H7A H 0.1733 1.3520 0.4548 0.055 Uiso 1 1 calc R . .
C8 C 0.2654(3) 1.3877(3) 0.5245(3) 0.0484(13) Uani 1 1 d . . .
H8A H 0.2743 1.4229 0.4848 0.058 Uiso 1 1 calc R . .
C9 C 0.3118(3) 1.3780(3) 0.6002(3) 0.0430(12) Uani 1 1 d . . .
H9A H 0.3530 1.4067 0.6138 0.052 Uiso 1 1 calc R . .
C10 C 0.2977(2) 1.3260(3) 0.6560(3) 0.0354(10) Uani 1 1 d . . .
H10A H 0.3303 1.3192 0.7079 0.042 Uiso 1 1 calc R . .
C11 C 0.1070(2) 1.3112(3) 0.7565(3) 0.0402(12) Uani 1 1 d . . .
H11A H 0.0778 1.2935 0.7060 0.048 Uiso 1 1 calc R . .
C12 C 0.0824(3) 1.3667(3) 0.8000(3) 0.0467(13) Uani 1 1 d . . .
H12A H 0.0373 1.3867 0.7798 0.056 Uiso 1 1 calc R . .
C13 C 0.1245(3) 1.3928(3) 0.8732(4) 0.0541(15) Uani 1 1 d . . .
H13A H 0.1089 1.4310 0.9044 0.065 Uiso 1 1 calc R . .
C14 C 0.1894(3) 1.3626(3) 0.9002(3) 0.0475(13) Uani 1 1 d . . .
H14A H 0.2189 1.3798 0.9507 0.057 Uiso 1 1 calc R . .
C15 C 0.2118(2) 1.3073(2) 0.8544(3) 0.0327(10) Uani 1 1 d . . .
C16 C 0.2811(2) 1.2730(3) 0.8777(3) 0.0327(10) Uani 1 1 d . . .
C17 C 0.3292(3) 1.2898(3) 0.9516(3) 0.0444(12) Uani 1 1 d . . .
H17A H 0.3174 1.3230 0.9917 0.053 Uiso 1 1 calc R . .
C18 C 0.3941(3) 1.2580(3) 0.9660(3) 0.0455(13) Uani 1 1 d . . .
H18A H 0.4277 1.2693 1.0158 0.055 Uiso 1 1 calc R . .
C19 C 0.4095(3) 1.2103(3) 0.9084(3) 0.0481(13) Uani 1 1 d . . .
H19A H 0.4544 1.1884 0.9169 0.058 Uiso 1 1 calc R . .
C20 C 0.3594(2) 1.1941(3) 0.8373(3) 0.0411(12) Uani 1 1 d . . .
H20A H 0.3705 1.1597 0.7980 0.049 Uiso 1 1 calc R . .
C21 C 0.1740(2) 1.0652(3) 0.8120(3) 0.0360(11) Uani 1 1 d . . .
C22 C 0.1569(3) 0.9984(3) 0.8524(3) 0.0482(13) Uani 1 1 d . . .
H22A H 0.1269 1.0102 0.8920 0.072 Uiso 1 1 calc R . .
H22B H 0.1999 0.9754 0.8833 0.072 Uiso 1 1 calc R . .
H22C H 0.1324 0.9646 0.8091 0.072 Uiso 1 1 calc R . .
C23 C 0.2378(3) 1.0526(3) 0.5964(3) 0.0504(14) Uani 1 1 d . . .
C24 C 0.3486(4) 1.0094(4) 0.5595(4) 0.079(2) Uani 1 1 d . . .
H24A H 0.3690 1.0486 0.5983 0.118 Uiso 1 1 calc R . .
H24B H 0.3584 1.0187 0.5033 0.118 Uiso 1 1 calc R . .
H24C H 0.3689 0.9624 0.5809 0.118 Uiso 1 1 calc R . .
C25 C 0.2361(4) 0.9515(3) 0.4975(4) 0.086(2) Uani 1 1 d . . .
H25A H 0.1864 0.9537 0.4988 0.128 Uiso 1 1 calc R . .
H25B H 0.2546 0.9032 0.5165 0.128 Uiso 1 1 calc R . .
H25C H 0.2421 0.9601 0.4395 0.128 Uiso 1 1 calc R . .
F1 F 0.4579(2) 1.5116(2) 0.8864(2) 0.0864(12) Uani 1 1 d D . .
F2 F 0.43410(19) 1.36462(19) 0.7815(3) 0.0803(12) Uani 1 1 d D . .
F3 F 0.40585(15) 1.48209(17) 0.75328(17) 0.0524(8) Uani 1 1 d D . .
F4 F 0.48380(18) 1.3943(2) 0.9160(2) 0.0769(11) Uani 1 1 d D . .
F5 F 0.51737(16) 1.4497(2) 0.8068(2) 0.0724(10) Uani 1 1 d D . .
F6 F 0.37277(17) 1.4260(2) 0.8613(2) 0.0871(13) Uani 1 1 d D . .
P1 P 0.44548(7) 1.43844(7) 0.83533(8) 0.0398(3) Uani 1 1 d D . .
Ru2 Ru 0.293528(17) 0.675755(19) 0.57067(2) 0.02485(9) Uani 1 1 d . . .
S2 S 0.32653(5) 0.57889(6) 0.48782(7) 0.0289(2) Uani 1 1 d . . .
O2 O 0.44447(15) 0.65242(17) 0.49818(19) 0.0349(7) Uani 1 1 d . . .
N7 N 0.38392(18) 0.68417(19) 0.6629(2) 0.0270(8) Uani 1 1 d . . .
N8 N 0.27020(19) 0.7622(2) 0.6431(2) 0.0338(8) Uani 1 1 d . . .
N9 N 0.31915(17) 0.75224(19) 0.4894(2) 0.0270(8) Uani 1 1 d . . .
N10 N 0.20271(18) 0.6812(2) 0.4811(2) 0.0321(8) Uani 1 1 d . . .
N11 N 0.26163(18) 0.5966(2) 0.6432(2) 0.0317(8) Uani 1 1 d . . .
N12 N 0.4327(2) 0.5552(2) 0.4108(2) 0.0371(9) Uani 1 1 d . . .
C26 C 0.4340(2) 0.6332(2) 0.6810(3) 0.0299(9) Uani 1 1 d . . .
H26A H 0.4287 0.5887 0.6499 0.036 Uiso 1 1 calc R . .
C27 C 0.4933(2) 0.6434(3) 0.7438(3) 0.0378(11) Uani 1 1 d . . .
H27A H 0.5276 0.6060 0.7566 0.045 Uiso 1 1 calc R . .
C28 C 0.5016(3) 0.7091(3) 0.7878(3) 0.0467(13) Uani 1 1 d . . .
H28A H 0.5432 0.7185 0.8286 0.056 Uiso 1 1 calc R . .
C29 C 0.4495(3) 0.7605(3) 0.7720(3) 0.0415(12) Uani 1 1 d . . .
H29A H 0.4542 0.8052 0.8027 0.050 Uiso 1 1 calc R . .
C30 C 0.3897(2) 0.7466(2) 0.7105(3) 0.0322(10) Uani 1 1 d . . .
C31 C 0.3271(3) 0.7923(3) 0.6958(3) 0.0351(10) Uani 1 1 d . . .
C32 C 0.3226(3) 0.8595(3) 0.7351(3) 0.0498(13) Uani 1 1 d . . .
H32A H 0.3627 0.8806 0.7702 0.060 Uiso 1 1 calc R . .
C33 C 0.2595(4) 0.8947(3) 0.7223(4) 0.0623(17) Uani 1 1 d . . .
H33A H 0.2560 0.9412 0.7473 0.075 Uiso 1 1 calc R . .
C34 C 0.2015(3) 0.8629(3) 0.6734(4) 0.0590(16) Uani 1 1 d . . .
H34A H 0.1571 0.8857 0.6665 0.071 Uiso 1 1 calc R . .
C35 C 0.2090(3) 0.7972(3) 0.6345(3) 0.0460(13) Uani 1 1 d . . .
H35A H 0.1689 0.7755 0.6000 0.055 Uiso 1 1 calc R . .
C36 C 0.3789(2) 0.7908(2) 0.5008(3) 0.0283(9) Uani 1 1 d . . .
H36A H 0.4132 0.7830 0.5510 0.034 Uiso 1 1 calc R . .
C37 C 0.3926(2) 0.8414(2) 0.4422(3) 0.0314(10) Uani 1 1 d . . .
H37A H 0.4350 0.8684 0.4527 0.038 Uiso 1 1 calc R . .
C38 C 0.3434(2) 0.8516(3) 0.3685(3) 0.0364(11) Uani 1 1 d . . .
H38A H 0.3520 0.8847 0.3265 0.044 Uiso 1 1 calc R . .
C39 C 0.2820(2) 0.8135(3) 0.3564(3) 0.0366(11) Uani 1 1 d . . .
H39A H 0.2475 0.8206 0.3061 0.044 Uiso 1 1 calc R . .
C40 C 0.2701(2) 0.7644(2) 0.4176(3) 0.0300(9) Uani 1 1 d . . .
C41 C 0.2039(2) 0.7251(3) 0.4135(3) 0.0333(10) Uani 1 1 d . . .
C42 C 0.1460(2) 0.7334(3) 0.3484(3) 0.0453(12) Uani 1 1 d . . .
H42A H 0.1482 0.7638 0.3013 0.054 Uiso 1 1 calc R . .
C43 C 0.0853(3) 0.6973(3) 0.3524(4) 0.0507(14) Uani 1 1 d . . .
H43A H 0.0451 0.7024 0.3082 0.061 Uiso 1 1 calc R . .
C44 C 0.0834(2) 0.6537(3) 0.4215(4) 0.0511(14) Uani 1 1 d . . .
H44A H 0.0417 0.6290 0.4259 0.061 Uiso 1 1 calc R . .
C45 C 0.1425(2) 0.6464(3) 0.4840(3) 0.0402(11) Uani 1 1 d . . .
H45A H 0.1410 0.6156 0.5310 0.048 Uiso 1 1 calc R . .
C46 C 0.2471(2) 0.5503(3) 0.6834(3) 0.0321(10) Uani 1 1 d . . .
C47 C 0.2285(3) 0.4918(3) 0.7363(3) 0.0477(13) Uani 1 1 d . . .
H47A H 0.2710 0.4709 0.7711 0.072 Uiso 1 1 calc R . .
H47B H 0.2028 0.4536 0.7001 0.072 Uiso 1 1 calc R . .
H47C H 0.1992 0.5117 0.7732 0.072 Uiso 1 1 calc R . .
C48 C 0.4088(2) 0.6001(2) 0.4660(2) 0.0275(9) Uani 1 1 d . . .
C49 C 0.3987(3) 0.4895(3) 0.3748(3) 0.0499(13) Uani 1 1 d . . .
H49A H 0.3506 0.4890 0.3827 0.075 Uiso 1 1 calc R . .
H49B H 0.4237 0.4469 0.4030 0.075 Uiso 1 1 calc R . .
H49C H 0.3988 0.4878 0.3142 0.075 Uiso 1 1 calc R . .
C50 C 0.5054(2) 0.5629(3) 0.4029(3) 0.0445(12) Uani 1 1 d . . .
H50A H 0.5243 0.6089 0.4292 0.067 Uiso 1 1 calc R . .
H50B H 0.5077 0.5630 0.3429 0.067 Uiso 1 1 calc R . .
H50C H 0.5327 0.5218 0.4315 0.067 Uiso 1 1 calc R . .
F7 F -0.0022(3) 0.5410(3) 0.7377(4) 0.0909(17) Uiso 0.70 1 d P A 1
F8 F 0.0805(3) 0.6591(3) 0.6528(4) 0.0906(17) Uiso 0.70 1 d P A 1
F9 F 0.0034(3) 0.6643(3) 0.7326(3) 0.0775(15) Uiso 0.70 1 d P A 1
F10 F 0.0798(3) 0.5365(3) 0.6571(4) 0.0881(18) Uiso 0.70 1 d P A 1
F11 F 0.1002(3) 0.5984(3) 0.7786(4) 0.0867(17) Uiso 0.70 1 d P A 1
F12 F -0.0201(3) 0.5960(3) 0.6132(4) 0.0843(16) Uiso 0.70 1 d P A 1
F13 F 0.0546(7) 0.5225(6) 0.6901(8) 0.079(4) Uiso 0.30 1 d PD A 2
F14 F 0.0319(7) 0.6988(6) 0.6992(8) 0.084(4) Uiso 0.30 1 d PD A 2
F15 F 0.0491(8) 0.6105(8) 0.7947(7) 0.093(4) Uiso 0.30 1 d PD A 2
F16 F 0.0332(6) 0.6205(6) 0.5952(6) 0.066(3) Uiso 0.30 1 d PD A 2
F17 F 0.1221(5) 0.6294(6) 0.7081(7) 0.062(3) Uiso 0.30 1 d PD A 2
F18 F -0.0398(5) 0.6094(7) 0.6769(8) 0.084(4) Uiso 0.30 1 d PD A 2
P2 P 0.04114(7) 0.60303(10) 0.69533(10) 0.0562(4) Uani 1 1 d D . .
N13 N 0.0487(6) 0.9621(7) 0.6813(8) 0.202(5) Uiso 1 1 d . . .
C51 C 0.0655(5) 0.9785(6) 0.5267(6) 0.131(4) Uiso 1 1 d . . .
H51A H 0.1070 0.9498 0.5234 0.197 Uiso 1 1 calc R . .
H51B H 0.0745 1.0304 0.5178 0.197 Uiso 1 1 calc R . .
H51C H 0.0260 0.9619 0.4830 0.197 Uiso 1 1 calc R . .
C52 C 0.0488(4) 0.9687(4) 0.6118(5) 0.083(2) Uiso 1 1 d . . .

loop_
_atom_site_aniso_label
_atom_site_aniso_U_11
_atom_site_aniso_U_22
_atom_site_aniso_U_33
_atom_site_aniso_U_23
_atom_site_aniso_U_13
_atom_site_aniso_U_12
Ru1 0.02833(18) 0.02593(19) 0.02435(17) -0.00046(14) 0.00597(13) 0.00124(15)
S1 0.0477(7) 0.0379(7) 0.0352(6) 0.0003(5) 0.0150(5) 0.0117(6)
O1 0.070(3) 0.046(2) 0.066(3) -0.021(2) -0.005(2) 0.014(2)
N1 0.034(2) 0.025(2) 0.0295(18) -0.0059(15) 0.0063(15) -0.0013(16)
N2 0.0291(19) 0.028(2) 0.0281(18) -0.0023(15) 0.0087(15) 0.0000(15)
N3 0.0268(18) 0.026(2) 0.0331(19) -0.0026(15) 0.0109(15) -0.0030(15)
N4 0.031(2) 0.033(2) 0.0268(18) 0.0053(16) 0.0056(15) 0.0022(16)
N5 0.039(2) 0.037(2) 0.0290(19) -0.0048(18) 0.0076(16) 0.0006(18)
N6 0.093(4) 0.053(3) 0.038(2) -0.006(2) 0.006(2) 0.034(3)
C1 0.037(3) 0.034(3) 0.043(3) -0.003(2) 0.006(2) -0.008(2)
C2 0.040(3) 0.048(3) 0.057(3) -0.011(3) 0.005(2) -0.011(2)
C3 0.040(3) 0.067(4) 0.047(3) -0.008(3) -0.011(2) 0.002(3)
C4 0.045(3) 0.048(3) 0.040(3) 0.006(2) -0.001(2) 0.002(2)
C5 0.034(2) 0.032(3) 0.029(2) -0.0020(19) 0.0032(18) 0.006(2)
C6 0.041(3) 0.027(2) 0.030(2) -0.0005(19) 0.0064(19) 0.001(2)
C7 0.059(3) 0.040(3) 0.036(3) 0.007(2) 0.004(2) -0.003(3)
C8 0.065(4) 0.037(3) 0.046(3) 0.007(2) 0.018(3) -0.009(3)
C9 0.042(3) 0.044(3) 0.046(3) -0.008(2) 0.017(2) -0.012(2)
C10 0.034(2) 0.038(3) 0.036(2) -0.003(2) 0.0096(19) -0.005(2)
C11 0.028(2) 0.045(3) 0.047(3) -0.011(2) 0.007(2) -0.002(2)
C12 0.036(3) 0.039(3) 0.066(3) -0.018(3) 0.015(2) 0.003(2)
C13 0.052(3) 0.047(3) 0.069(4) -0.025(3) 0.025(3) 0.000(3)
C14 0.045(3) 0.052(3) 0.046(3) -0.018(3) 0.010(2) -0.008(3)
C15 0.039(3) 0.032(3) 0.030(2) -0.0032(19) 0.0137(19) -0.007(2)
C16 0.038(2) 0.035(3) 0.026(2) 0.0025(19) 0.0096(18) -0.003(2)
C17 0.052(3) 0.051(3) 0.030(2) -0.002(2) 0.007(2) -0.007(3)
C18 0.044(3) 0.058(4) 0.029(2) 0.005(2) -0.004(2) -0.006(3)
C19 0.038(3) 0.056(4) 0.045(3) 0.011(3) -0.003(2) 0.006(2)
C20 0.035(3) 0.049(3) 0.037(3) 0.005(2) 0.003(2) 0.010(2)
C21 0.042(3) 0.034(3) 0.032(2) 0.001(2) 0.009(2) 0.004(2)
C22 0.059(3) 0.037(3) 0.051(3) 0.007(2) 0.016(3) 0.003(3)
C23 0.080(4) 0.037(3) 0.031(3) -0.001(2) 0.004(3) 0.025(3)
C24 0.099(5) 0.081(5) 0.066(4) 0.002(4) 0.038(4) 0.042(4)
C25 0.155(7) 0.050(4) 0.042(3) -0.017(3) 0.000(4) 0.041(4)
F1 0.135(4) 0.058(2) 0.060(2) -0.0238(18) 0.006(2) 0.016(2)
F2 0.073(2) 0.048(2) 0.102(3) -0.023(2) -0.021(2) 0.0061(18)
F3 0.0561(18) 0.056(2) 0.0450(16) 0.0167(14) 0.0113(14) 0.0060(15)
F4 0.074(2) 0.078(3) 0.064(2) 0.0272(19) -0.0196(18) 0.004(2)
F5 0.0405(17) 0.110(3) 0.065(2) -0.010(2) 0.0078(15) -0.0089(19)
F6 0.055(2) 0.136(4) 0.077(2) 0.056(2) 0.0282(18) 0.019(2)
P1 0.0420(7) 0.0394(8) 0.0372(7) 0.0019(6) 0.0062(5) 0.0051(6)
Ru2 0.02311(17) 0.02699(19) 0.02500(17) -0.00379(14) 0.00632(13) -0.00098(14)
S2 0.0262(5) 0.0280(6) 0.0329(5) -0.0067(4) 0.0071(4) -0.0028(4)
O2 0.0269(16) 0.0347(18) 0.0431(18) -0.0060(14) 0.0075(13) -0.0028(14)
N7 0.0317(19) 0.026(2) 0.0241(17) 0.0000(14) 0.0083(14) -0.0033(15)
N8 0.038(2) 0.033(2) 0.033(2) -0.0001(17) 0.0146(16) 0.0050(17)
N9 0.0275(18) 0.028(2) 0.0254(17) -0.0056(15) 0.0065(14) 0.0025(15)
N10 0.0248(18) 0.034(2) 0.038(2) -0.0089(17) 0.0079(15) 0.0008(16)
N11 0.0274(19) 0.035(2) 0.033(2) -0.0056(17) 0.0080(15) -0.0021(16)
N12 0.044(2) 0.035(2) 0.034(2) -0.0073(17) 0.0122(17) 0.0039(18)
C26 0.032(2) 0.032(3) 0.027(2) 0.0008(18) 0.0088(17) -0.0030(19)
C27 0.031(2) 0.052(3) 0.030(2) 0.004(2) 0.0060(19) 0.003(2)
C28 0.040(3) 0.066(4) 0.030(2) -0.004(2) 0.000(2) -0.015(3)
C29 0.050(3) 0.044(3) 0.030(2) -0.007(2) 0.008(2) -0.013(2)
C30 0.043(3) 0.031(3) 0.025(2) -0.0039(18) 0.0113(19) -0.007(2)
C31 0.050(3) 0.031(3) 0.028(2) -0.0066(19) 0.014(2) 0.000(2)
C32 0.072(4) 0.040(3) 0.038(3) -0.014(2) 0.012(3) 0.000(3)
C33 0.094(5) 0.044(4) 0.053(3) -0.016(3) 0.024(3) 0.021(3)
C34 0.064(4) 0.063(4) 0.054(3) -0.010(3) 0.021(3) 0.024(3)
C35 0.046(3) 0.052(3) 0.043(3) -0.004(2) 0.017(2) 0.013(3)
C36 0.029(2) 0.030(2) 0.026(2) -0.0047(18) 0.0049(17) 0.0001(19)
C37 0.036(2) 0.029(3) 0.031(2) 0.0002(18) 0.0114(18) -0.0008(19)
C38 0.048(3) 0.035(3) 0.027(2) 0.0020(19) 0.012(2) 0.005(2)
C39 0.044(3) 0.037(3) 0.025(2) -0.0001(19) -0.0009(19) 0.008(2)
C40 0.034(2) 0.029(2) 0.026(2) -0.0080(18) 0.0034(18) 0.0033(19)
C41 0.033(2) 0.034(3) 0.032(2) -0.0088(19) 0.0060(19) 0.004(2)
C42 0.037(3) 0.048(3) 0.045(3) -0.008(2) -0.003(2) 0.006(2)
C43 0.028(3) 0.062(4) 0.055(3) -0.012(3) -0.008(2) 0.005(2)
C44 0.024(2) 0.056(4) 0.073(4) -0.014(3) 0.008(2) -0.002(2)
C45 0.029(2) 0.043(3) 0.050(3) -0.010(2) 0.009(2) -0.002(2)
C46 0.028(2) 0.034(3) 0.037(2) -0.001(2) 0.0117(19) 0.000(2)
C47 0.042(3) 0.043(3) 0.060(3) 0.017(3) 0.016(2) 0.004(2)
C48 0.029(2) 0.029(2) 0.024(2) 0.0029(17) 0.0056(17) 0.0059(19)
C49 0.062(3) 0.043(3) 0.048(3) -0.016(2) 0.019(3) -0.002(3)
C50 0.044(3) 0.052(3) 0.042(3) 0.004(2) 0.020(2) 0.011(2)
P2 0.0373(7) 0.0800(12) 0.0530(9) 0.0000(8) 0.0137(6) 0.0059(7)

loop_
_atom_type_symbol
_atom_type_description
_atom_type_scat_dispersion_real
_atom_type_scat_dispersion_imag
_atom_type_scat_source
C C 0.0033 0.0016 'International Tables Vol C Tables 4.2.6.8 and 6.1.1.4'
H H 0.0000 0.0000 'International Tables Vol C Tables 4.2.6.8 and 6.1.1.4'
N N 0.0061 0.0033 'International Tables Vol C Tables 4.2.6.8 and 6.1.1.4'
O O 0.0106 0.0060 'International Tables Vol C Tables 4.2.6.8 and 6.1.1.4'
F F 0.0171 0.0103 'International Tables Vol C Tables 4.2.6.8 and 6.1.1.4'
P P 0.1023 0.0942 'International Tables Vol C Tables 4.2.6.8 and 6.1.1.4'
S S 0.1246 0.1234 'International Tables Vol C Tables 4.2.6.8 and 6.1.1.4'
Ru Ru -1.2594 0.8363 'International Tables Vol C Tables 4.2.6.8 and 6.1.1.4'

loop_
_geom_angle_atom_site_label_1
_geom_angle_atom_site_label_2
_geom_angle_atom_site_label_3
_geom_angle
_geom_angle_site_symmetry_1
_geom_angle_site_symmetry_3
_geom_angle_publ_flag
N5 Ru1 N2 173.92(14) . . ?
N5 Ru1 N1 96.03(14) . . ?
N2 Ru1 N1 79.06(14) . . ?
N5 Ru1 N3 94.13(14) . . ?
N2 Ru1 N3 89.78(13) . . ?
N1 Ru1 N3 93.73(14) . . ?
N5 Ru1 N4 88.34(14) . . ?
N2 Ru1 N4 97.03(14) . . ?
N1 Ru1 N4 170.93(14) . . ?
N3 Ru1 N4 77.99(14) . . ?
N5 Ru1 S1 89.49(11) . . ?
N2 Ru1 S1 87.39(10) . . ?
N1 Ru1 S1 94.95(10) . . ?
N3 Ru1 S1 170.20(10) . . ?
N4 Ru1 S1 93.04(10) . . ?
C23 S1 Ru1 112.4(2) . . ?
C1 N1 C5 118.2(4) . . ?
C1 N1 Ru1 125.7(3) . . ?
C5 N1 Ru1 115.8(3) . . ?
C10 N2 C6 118.6(4) . . ?
C10 N2 Ru1 126.2(3) . . ?
C6 N2 Ru1 115.1(3) . . ?
C11 N3 C15 117.5(4) . . ?
C11 N3 Ru1 126.3(3) . . ?
C15 N3 Ru1 116.0(3) . . ?
C20 N4 C16 117.3(4) . . ?
C20 N4 Ru1 126.6(3) . . ?
C16 N4 Ru1 116.1(3) . . ?
C21 N5 Ru1 174.0(4) . . ?
C23 N6 C24 124.8(5) . . ?
C23 N6 C25 119.6(6) . . ?
C24 N6 C25 115.6(5) . . ?
N1 C1 C2 122.9(5) . . ?
C3 C2 C1 119.2(5) . . ?
C2 C3 C4 119.1(5) . . ?
C3 C4 C5 119.3(5) . . ?
N1 C5 C4 121.2(4) . . ?
N1 C5 C6 114.5(4) . . ?
C4 C5 C6 124.3(4) . . ?
N2 C6 C7 120.5(4) . . ?
N2 C6 C5 115.4(4) . . ?
C7 C6 C5 124.0(4) . . ?
C8 C7 C6 119.8(5) . . ?
C7 C8 C9 119.2(5) . . ?
C8 C9 C10 119.0(5) . . ?
N2 C10 C9 122.8(4) . . ?
N3 C11 C12 123.2(4) . . ?
C13 C12 C11 118.8(5) . . ?
C14 C13 C12 118.9(5) . . ?
C13 C14 C15 120.3(5) . . ?
N3 C15 C14 121.4(4) . . ?
N3 C15 C16 114.8(4) . . ?
C14 C15 C16 123.8(4) . . ?
N4 C16 C17 121.7(4) . . ?
N4 C16 C15 115.0(4) . . ?
C17 C16 C15 123.3(4) . . ?
C18 C17 C16 119.2(5) . . ?
C19 C18 C17 119.3(5) . . ?
C18 C19 C20 119.2(5) . . ?
N4 C20 C19 123.2(5) . . ?
N5 C21 C22 179.7(6) . . ?
O1 C23 N6 121.1(5) . . ?
O1 C23 S1 122.9(4) . . ?
N6 C23 S1 116.0(5) . . ?
F1 P1 F4 90.4(2) . . ?
F1 P1 F6 91.8(3) . . ?
F4 P1 F6 90.4(2) . . ?
F1 P1 F5 89.6(2) . . ?
F4 P1 F5 90.4(2) . . ?
F6 P1 F5 178.3(2) . . ?
F1 P1 F2 178.4(3) . . ?
F4 P1 F2 90.3(2) . . ?
F6 P1 F2 89.6(2) . . ?
F5 P1 F2 89.0(2) . . ?
F1 P1 F3 90.29(19) . . ?
F4 P1 F3 179.1(2) . . ?
F6 P1 F3 89.02(17) . . ?
F5 P1 F3 90.09(18) . . ?
F2 P1 F3 89.00(19) . . ?
N11 Ru2 N10 96.56(14) . . ?
N11 Ru2 N9 175.16(14) . . ?
N10 Ru2 N9 78.95(14) . . ?
N11 Ru2 N7 87.65(13) . . ?
N10 Ru2 N7 172.84(14) . . ?
N9 Ru2 N7 97.00(13) . . ?
N11 Ru2 N8 94.93(14) . . ?
N10 Ru2 N8 95.68(14) . . ?
N9 Ru2 N8 87.36(14) . . ?
N7 Ru2 N8 78.15(14) . . ?
N11 Ru2 S2 87.02(10) . . ?
N10 Ru2 S2 86.46(10) . . ?
N9 Ru2 S2 90.87(10) . . ?
N7 Ru2 S2 99.57(10) . . ?
N8 Ru2 S2 176.91(11) . . ?
C48 S2 Ru2 108.40(15) . . ?
C26 N7 C30 119.1(4) . . ?
C26 N7 Ru2 125.7(3) . . ?
C30 N7 Ru2 115.1(3) . . ?
C35 N8 C31 118.0(4) . . ?
C35 N8 Ru2 127.1(3) . . ?
C31 N8 Ru2 114.1(3) . . ?
C36 N9 C40 118.0(4) . . ?
C36 N9 Ru2 126.4(3) . . ?
C40 N9 Ru2 115.6(3) . . ?
C45 N10 C41 117.9(4) . . ?
C45 N10 Ru2 126.1(3) . . ?
C41 N10 Ru2 116.0(3) . . ?
C46 N11 Ru2 176.2(4) . . ?
C48 N12 C49 125.0(4) . . ?
C48 N12 C50 118.2(4) . . ?
C49 N12 C50 115.0(4) . . ?
N7 C26 C27 122.0(4) . . ?
C26 C27 C28 118.8(5) . . ?
C29 C28 C27 119.7(4) . . ?
C28 C29 C30 119.4(5) . . ?
N7 C30 C29 120.8(4) . . ?
N7 C30 C31 114.7(4) . . ?
C29 C30 C31 124.4(4) . . ?
N8 C31 C32 121.0(5) . . ?
N8 C31 C30 114.8(4) . . ?
C32 C31 C30 124.1(4) . . ?
C33 C32 C31 119.2(5) . . ?
C34 C33 C32 120.1(5) . . ?
C33 C34 C35 118.5(5) . . ?
N8 C35 C34 123.2(5) . . ?
N9 C36 C37 122.9(4) . . ?
C38 C37 C36 118.5(4) . . ?
C39 C38 C37 119.4(4) . . ?
C38 C39 C40 120.0(4) . . ?
N9 C40 C39 121.2(4) . . ?
N9 C40 C41 114.7(4) . . ?
C39 C40 C41 124.1(4) . . ?
N10 C41 C42 121.7(4) . . ?
N10 C41 C40 114.5(4) . . ?
C42 C41 C40 123.7(4) . . ?
C43 C42 C41 119.5(5) . . ?
C42 C43 C44 119.1(5) . . ?
C45 C44 C43 119.2(5) . . ?
N10 C45 C44 122.5(5) . . ?
N11 C46 C47 179.0(5) . . ?
O2 C48 N12 120.0(4) . . ?
O2 C48 S2 123.2(3) . . ?
N12 C48 S2 116.9(3) . . ?
F13 P2 F8 121.4(6) . . ?
F13 P2 F9 147.5(6) . . ?
F8 P2 F9 90.9(3) . . ?
F13 P2 F18 104.3(7) . . ?
F8 P2 F18 117.0(5) . . ?
F9 P2 F18 57.6(5) . . ?
F13 P2 F11 83.6(5) . . ?
F8 P2 F11 94.0(3) . . ?
F9 P2 F11 91.9(3) . . ?
F18 P2 F11 134.6(5) . . ?
F13 P2 F15 99.2(7) . . ?
F8 P2 F15 116.4(6) . . ?
F9 P2 F15 59.5(5) . . ?
F18 P2 F15 93.8(7) . . ?
F11 P2 F15 41.0(5) . . ?
F13 P2 F12 89.1(5) . . ?
F8 P2 F12 92.5(3) . . ?
F9 P2 F12 92.5(3) . . ?
F18 P2 F12 44.6(5) . . ?
F11 P2 F12 172.1(3) . . ?
F15 P2 F12 138.1(6) . . ?
F13 P2 F10 30.9(5) . . ?
F8 P2 F10 90.6(3) . . ?
F9 P2 F10 178.4(4) . . ?
F18 P2 F10 121.5(5) . . ?
F11 P2 F10 88.1(3) . . ?
F15 P2 F10 119.7(6) . . ?
F12 P2 F10 87.3(3) . . ?
F13 P2 F16 96.8(6) . . ?
F8 P2 F16 51.2(4) . . ?
F9 P2 F16 107.1(5) . . ?
F18 P2 F16 85.1(6) . . ?
F11 P2 F16 139.3(5) . . ?
F15 P2 F16 163.7(7) . . ?
F12 P2 F16 44.8(4) . . ?
F10 P2 F16 73.9(5) . . ?
F13 P2 F17 96.8(6) . . ?
F8 P2 F17 44.7(4) . . ?
F9 P2 F17 105.8(5) . . ?
F18 P2 F17 158.3(6) . . ?
F11 P2 F17 52.3(4) . . ?
F15 P2 F17 87.7(6) . . ?
F12 P2 F17 132.2(5) . . ?
F10 P2 F17 75.4(4) . . ?
F16 P2 F17 87.4(5) . . ?
F13 P2 F7 57.4(6) . . ?
F8 P2 F7 177.8(3) . . ?
F9 P2 F7 90.4(3) . . ?
F18 P2 F7 62.4(5) . . ?
F11 P2 F7 87.6(3) . . ?
F15 P2 F7 65.7(6) . . ?
F12 P2 F7 85.8(3) . . ?
F10 P2 F7 88.0(3) . . ?
F16 P2 F7 126.7(5) . . ?
F17 P2 F7 136.3(5) . . ?
F13 P2 F14 175.4(7) . . ?
F8 P2 F14 54.2(5) . . ?
F9 P2 F14 36.7(4) . . ?
F18 P2 F14 79.9(6) . . ?
F11 P2 F14 94.9(5) . . ?
F15 P2 F14 82.4(7) . . ?
F12 P2 F14 92.6(5) . . ?
F10 P2 F14 144.8(5) . . ?
F16 P2 F14 81.4(6) . . ?
F17 P2 F14 78.8(6) . . ?
F7 P2 F14 127.1(5) . . ?
N13 C52 C51 167.6(11) . . ?

loop_
_geom_bond_atom_site_label_1
_geom_bond_atom_site_label_2
_geom_bond_distance
_geom_bond_site_symmetry_2
_geom_bond_publ_flag
Ru1 N5 2.034(4) . ?
Ru1 N2 2.044(3) . ?
Ru1 N1 2.053(3) . ?
Ru1 N3 2.073(3) . ?
Ru1 N4 2.083(3) . ?
Ru1 S1 2.3761(12) . ?
S1 C23 1.759(6) . ?
O1 C23 1.250(7) . ?
N1 C1 1.338(6) . ?
N1 C5 1.356(6) . ?
N2 C10 1.333(5) . ?
N2 C6 1.367(5) . ?
N3 C11 1.346(6) . ?
N3 C15 1.364(5) . ?
N4 C20 1.342(6) . ?
N4 C16 1.351(6) . ?
N5 C21 1.133(6) . ?
N6 C23 1.365(7) . ?
N6 C24 1.453(8) . ?
N6 C25 1.456(8) . ?
C1 C2 1.375(7) . ?
C2 C3 1.369(8) . ?
C3 C4 1.379(7) . ?
C4 C5 1.394(6) . ?
C5 C6 1.458(6) . ?
C6 C7 1.391(6) . ?
C7 C8 1.373(7) . ?
C8 C9 1.375(7) . ?
C9 C10 1.377(7) . ?
C11 C12 1.377(6) . ?
C12 C13 1.377(7) . ?
C13 C14 1.370(7) . ?
C14 C15 1.378(7) . ?
C15 C16 1.471(6) . ?
C16 C17 1.392(6) . ?
C17 C18 1.373(7) . ?
C18 C19 1.354(7) . ?
C19 C20 1.378(7) . ?
C21 C22 1.457(7) . ?
F1 P1 1.564(4) . ?
F2 P1 1.595(3) . ?
F3 P1 1.601(3) . ?
F4 P1 1.581(3) . ?
F5 P1 1.586(3) . ?
F6 P1 1.585(3) . ?
Ru2 N11 2.041(4) . ?
Ru2 N10 2.048(4) . ?
Ru2 N9 2.051(4) . ?
Ru2 N7 2.068(3) . ?
Ru2 N8 2.073(4) . ?
Ru2 S2 2.3890(11) . ?
S2 C48 1.766(4) . ?
O2 C48 1.234(5) . ?
N7 C26 1.341(5) . ?
N7 C30 1.367(5) . ?
N8 C35 1.341(6) . ?
N8 C31 1.369(6) . ?
N9 C36 1.347(5) . ?
N9 C40 1.361(5) . ?
N10 C45 1.351(6) . ?
N10 C41 1.359(6) . ?
N11 C46 1.138(6) . ?
N12 C48 1.364(5) . ?
N12 C49 1.435(6) . ?
N12 C50 1.464(6) . ?
C26 C27 1.386(6) . ?
C27 C28 1.388(7) . ?
C28 C29 1.372(7) . ?
C29 C30 1.393(6) . ?
C30 C31 1.462(6) . ?
C31 C32 1.394(7) . ?
C32 C33 1.372(8) . ?
C33 C34 1.371(8) . ?
C34 C35 1.378(7) . ?
C36 C37 1.389(6) . ?
C37 C38 1.379(6) . ?
C38 C39 1.368(7) . ?
C39 C40 1.391(6) . ?
C40 C41 1.474(6) . ?
C41 C42 1.384(6) . ?
C42 C43 1.375(7) . ?
C43 C44 1.378(8) . ?
C44 C45 1.375(7) . ?
C46 C47 1.462(7) . ?
F7 P2 1.649(6) . ?
F8 P2 1.530(6) . ?
F9 P2 1.533(6) . ?
F10 P2 1.621(6) . ?
F11 P2 1.583(6) . ?
F12 P2 1.598(6) . ?
F13 P2 1.502(11) . ?
F14 P2 1.762(11) . ?
F15 P2 1.585(11) . ?
F16 P2 1.624(9) . ?
F17 P2 1.631(9) . ?
F18 P2 1.556(10) . ?
N13 C52 1.129(12) . ?
C51 C52 1.488(11) . ?

loop_
_geom_torsion_atom_site_label_1
_geom_torsion_atom_site_label_2
_geom_torsion_atom_site_label_3
_geom_torsion_atom_site_label_4
_geom_torsion
_geom_torsion_site_symmetry_1
_geom_torsion_site_symmetry_2
_geom_torsion_site_symmetry_3
_geom_torsion_site_symmetry_4
_geom_torsion_publ_flag
N5 Ru1 S1 C23 58.1(2) . . . . ?
N2 Ru1 S1 C23 -116.7(2) . . . . ?
N1 Ru1 S1 C23 -37.9(2) . . . . ?
N3 Ru1 S1 C23 169.9(6) . . . . ?
N4 Ru1 S1 C23 146.4(2) . . . . ?
N5 Ru1 N1 C1 9.4(4) . . . . ?
N2 Ru1 N1 C1 -174.2(4) . . . . ?
N3 Ru1 N1 C1 -85.2(4) . . . . ?
N4 Ru1 N1 C1 -109.1(9) . . . . ?
S1 Ru1 N1 C1 99.4(4) . . . . ?
N5 Ru1 N1 C5 -177.2(3) . . . . ?
N2 Ru1 N1 C5 -0.8(3) . . . . ?
N3 Ru1 N1 C5 88.3(3) . . . . ?
N4 Ru1 N1 C5 64.4(10) . . . . ?
S1 Ru1 N1 C5 -87.1(3) . . . . ?
N5 Ru1 N2 C10 -142.7(13) . . . . ?
N1 Ru1 N2 C10 -179.1(4) . . . . ?
N3 Ru1 N2 C10 87.1(4) . . . . ?
N4 Ru1 N2 C10 9.2(4) . . . . ?
S1 Ru1 N2 C10 -83.5(3) . . . . ?
N5 Ru1 N2 C6 34.7(15) . . . . ?
N1 Ru1 N2 C6 -1.7(3) . . . . ?
N3 Ru1 N2 C6 -95.5(3) . . . . ?
N4 Ru1 N2 C6 -173.4(3) . . . . ?
S1 Ru1 N2 C6 93.9(3) . . . . ?
N5 Ru1 N3 C11 -97.1(4) . . . . ?
N2 Ru1 N3 C11 78.3(4) . . . . ?
N1 Ru1 N3 C11 -0.8(4) . . . . ?
N4 Ru1 N3 C11 175.5(4) . . . . ?
S1 Ru1 N3 C11 151.4(5) . . . . ?
N5 Ru1 N3 C15 89.3(3) . . . . ?
N2 Ru1 N3 C15 -95.4(3) . . . . ?
N1 Ru1 N3 C15 -174.4(3) . . . . ?
N4 Ru1 N3 C15 1.9(3) . . . . ?
S1 Ru1 N3 C15 -22.2(8) . . . . ?
N5 Ru1 N4 C20 85.7(4) . . . . ?
N2 Ru1 N4 C20 -91.4(4) . . . . ?
N1 Ru1 N4 C20 -155.3(8) . . . . ?
N3 Ru1 N4 C20 -179.7(4) . . . . ?
S1 Ru1 N4 C20 -3.7(4) . . . . ?
N5 Ru1 N4 C16 -93.6(3) . . . . ?
N2 Ru1 N4 C16 89.3(3) . . . . ?
N1 Ru1 N4 C16 25.4(10) . . . . ?
N3 Ru1 N4 C16 1.0(3) . . . . ?
S1 Ru1 N4 C16 177.0(3) . . . . ?
N2 Ru1 N5 C21 52(4) . . . . ?
N1 Ru1 N5 C21 88(4) . . . . ?
N3 Ru1 N5 C21 -178(100) . . . . ?
N4 Ru1 N5 C21 -100(4) . . . . ?
S1 Ru1 N5 C21 -7(4) . . . . ?
C5 N1 C1 C2 0.8(7) . . . . ?
Ru1 N1 C1 C2 174.1(4) . . . . ?
N1 C1 C2 C3 0.6(8) . . . . ?
C1 C2 C3 C4 -1.3(8) . . . . ?
C2 C3 C4 C5 0.7(8) . . . . ?
C1 N1 C5 C4 -1.4(6) . . . . ?
Ru1 N1 C5 C4 -175.4(4) . . . . ?
C1 N1 C5 C6 176.9(4) . . . . ?
Ru1 N1 C5 C6 2.9(5) . . . . ?
C3 C4 C5 N1 0.6(7) . . . . ?
C3 C4 C5 C6 -177.5(5) . . . . ?
C10 N2 C6 C7 0.4(6) . . . . ?
Ru1 N2 C6 C7 -177.2(4) . . . . ?
C10 N2 C6 C5 -178.7(4) . . . . ?
Ru1 N2 C6 C5 3.7(5) . . . . ?
N1 C5 C6 N2 -4.4(6) . . . . ?
C4 C5 C6 N2 173.9(4) . . . . ?
N1 C5 C6 C7 176.6(4) . . . . ?
C4 C5 C6 C7 -5.2(7) . . . . ?
N2 C6 C7 C8 -0.5(7) . . . . ?
C5 C6 C7 C8 178.5(5) . . . . ?
C6 C7 C8 C9 0.0(8) . . . . ?
C7 C8 C9 C10 0.6(8) . . . . ?
C6 N2 C10 C9 0.2(7) . . . . ?
Ru1 N2 C10 C9 177.6(3) . . . . ?
C8 C9 C10 N2 -0.7(7) . . . . ?
C15 N3 C11 C12 -0.6(7) . . . . ?
Ru1 N3 C11 C12 -174.1(4) . . . . ?
N3 C11 C12 C13 0.2(8) . . . . ?
C11 C12 C13 C14 0.0(8) . . . . ?
C12 C13 C14 C15 0.2(8) . . . . ?
C11 N3 C15 C14 0.8(6) . . . . ?
Ru1 N3 C15 C14 175.0(4) . . . . ?
C11 N3 C15 C16 -178.5(4) . . . . ?
Ru1 N3 C15 C16 -4.2(5) . . . . ?
C13 C14 C15 N3 -0.7(8) . . . . ?
C13 C14 C15 C16 178.5(5) . . . . ?
C20 N4 C16 C17 -1.4(6) . . . . ?
Ru1 N4 C16 C17 177.9(4) . . . . ?
C20 N4 C16 C15 177.1(4) . . . . ?
Ru1 N4 C16 C15 -3.5(5) . . . . ?
N3 C15 C16 N4 5.1(6) . . . . ?
C14 C15 C16 N4 -174.2(4) . . . . ?
N3 C15 C16 C17 -176.4(4) . . . . ?
C14 C15 C16 C17 4.4(7) . . . . ?
N4 C16 C17 C18 1.9(7) . . . . ?
C15 C16 C17 C18 -176.5(4) . . . . ?
C16 C17 C18 C19 -0.7(8) . . . . ?
C17 C18 C19 C20 -0.9(8) . . . . ?
C16 N4 C20 C19 -0.3(7) . . . . ?
Ru1 N4 C20 C19 -179.6(4) . . . . ?
C18 C19 C20 N4 1.5(8) . . . . ?
Ru1 N5 C21 C22 -99(100) . . . . ?
C24 N6 C23 O1 -175.7(5) . . . . ?
C25 N6 C23 O1 3.2(8) . . . . ?
C24 N6 C23 S1 7.7(7) . . . . ?
C25 N6 C23 S1 -173.4(4) . . . . ?
Ru1 S1 C23 O1 -0.9(5) . . . . ?
Ru1 S1 C23 N6 175.6(3) . . . . ?
N11 Ru2 S2 C48 -136.71(17) . . . . ?
N10 Ru2 S2 C48 126.52(18) . . . . ?
N9 Ru2 S2 C48 47.65(17) . . . . ?
N7 Ru2 S2 C48 -49.59(17) . . . . ?
N8 Ru2 S2 C48 -7(2) . . . . ?
N11 Ru2 N7 C26 68.6(3) . . . . ?
N10 Ru2 N7 C26 -165.1(10) . . . . ?
N9 Ru2 N7 C26 -110.0(3) . . . . ?
N8 Ru2 N7 C26 164.2(3) . . . . ?
S2 Ru2 N7 C26 -18.0(3) . . . . ?
N11 Ru2 N7 C30 -108.4(3) . . . . ?
N10 Ru2 N7 C30 17.9(12) . . . . ?
N9 Ru2 N7 C30 72.9(3) . . . . ?
N8 Ru2 N7 C30 -12.9(3) . . . . ?
S2 Ru2 N7 C30 165.0(3) . . . . ?
N11 Ru2 N8 C35 -87.7(4) . . . . ?
N10 Ru2 N8 C35 9.4(4) . . . . ?
N9 Ru2 N8 C35 88.0(4) . . . . ?
N7 Ru2 N8 C35 -174.3(4) . . . . ?
S2 Ru2 N8 C35 143.1(18) . . . . ?
N11 Ru2 N8 C31 102.7(3) . . . . ?
N10 Ru2 N8 C31 -160.1(3) . . . . ?
N9 Ru2 N8 C31 -81.5(3) . . . . ?
N7 Ru2 N8 C31 16.2(3) . . . . ?
S2 Ru2 N8 C31 -26(2) . . . . ?
N11 Ru2 N9 C36 -163.1(15) . . . . ?
N10 Ru2 N9 C36 174.9(3) . . . . ?
N7 Ru2 N9 C36 0.9(3) . . . . ?
N8 Ru2 N9 C36 78.6(3) . . . . ?
S2 Ru2 N9 C36 -98.9(3) . . . . ?
N11 Ru2 N9 C40 17.1(18) . . . . ?
N10 Ru2 N9 C40 -4.9(3) . . . . ?
N7 Ru2 N9 C40 -178.9(3) . . . . ?
N8 Ru2 N9 C40 -101.2(3) . . . . ?
S2 Ru2 N9 C40 81.3(3) . . . . ?
N11 Ru2 N10 C45 6.8(4) . . . . ?
N9 Ru2 N10 C45 -175.0(4) . . . . ?
N7 Ru2 N10 C45 -119.0(11) . . . . ?
N8 Ru2 N10 C45 -88.8(4) . . . . ?
S2 Ru2 N10 C45 93.4(4) . . . . ?
N11 Ru2 N10 C41 -174.2(3) . . . . ?
N9 Ru2 N10 C41 4.0(3) . . . . ?
N7 Ru2 N10 C41 60.0(12) . . . . ?
N8 Ru2 N10 C41 90.2(3) . . . . ?
S2 Ru2 N10 C41 -87.6(3) . . . . ?
N10 Ru2 N11 C46 128(5) . . . . ?
N9 Ru2 N11 C46 106(5) . . . . ?
N7 Ru2 N11 C46 -58(5) . . . . ?
N8 Ru2 N11 C46 -136(5) . . . . ?
S2 Ru2 N11 C46 42(5) . . . . ?
C30 N7 C26 C27 -3.4(6) . . . . ?
Ru2 N7 C26 C27 179.7(3) . . . . ?
N7 C26 C27 C28 -1.5(7) . . . . ?
C26 C27 C28 C29 4.0(7) . . . . ?
C27 C28 C29 C30 -1.6(7) . . . . ?
C26 N7 C30 C29 5.8(6) . . . . ?
Ru2 N7 C30 C29 -176.9(3) . . . . ?
C26 N7 C30 C31 -169.5(4) . . . . ?
Ru2 N7 C30 C31 7.7(5) . . . . ?
C28 C29 C30 N7 -3.4(7) . . . . ?
C28 C29 C30 C31 171.5(4) . . . . ?
C35 N8 C31 C32 -4.1(7) . . . . ?
Ru2 N8 C31 C32 166.5(4) . . . . ?
C35 N8 C31 C30 172.4(4) . . . . ?
Ru2 N8 C31 C30 -17.0(5) . . . . ?
N7 C30 C31 N8 6.2(5) . . . . ?
C29 C30 C31 N8 -168.9(4) . . . . ?
N7 C30 C31 C32 -177.4(4) . . . . ?
C29 C30 C31 C32 7.4(7) . . . . ?
N8 C31 C32 C33 1.8(7) . . . . ?
C30 C31 C32 C33 -174.3(5) . . . . ?
C31 C32 C33 C34 1.9(9) . . . . ?
C32 C33 C34 C35 -3.2(9) . . . . ?
C31 N8 C35 C34 2.7(7) . . . . ?
Ru2 N8 C35 C34 -166.4(4) . . . . ?
C33 C34 C35 N8 0.9(9) . . . . ?
C40 N9 C36 C37 -0.7(6) . . . . ?
Ru2 N9 C36 C37 179.5(3) . . . . ?
N9 C36 C37 C38 -1.2(6) . . . . ?
C36 C37 C38 C39 1.9(7) . . . . ?
C37 C38 C39 C40 -0.8(7) . . . . ?
C36 N9 C40 C39 2.0(6) . . . . ?
Ru2 N9 C40 C39 -178.2(3) . . . . ?
C36 N9 C40 C41 -174.8(4) . . . . ?
Ru2 N9 C40 C41 5.0(5) . . . . ?
C38 C39 C40 N9 -1.2(7) . . . . ?
C38 C39 C40 C41 175.2(4) . . . . ?
C45 N10 C41 C42 -1.1(6) . . . . ?
Ru2 N10 C41 C42 179.8(3) . . . . ?
C45 N10 C41 C40 176.6(4) . . . . ?
Ru2 N10 C41 C40 -2.5(5) . . . . ?
N9 C40 C41 N10 -1.7(5) . . . . ?
C39 C40 C41 N10 -178.3(4) . . . . ?
N9 C40 C41 C42 176.0(4) . . . . ?
C39 C40 C41 C42 -0.6(7) . . . . ?
N10 C41 C42 C43 1.0(7) . . . . ?
C40 C41 C42 C43 -176.5(4) . . . . ?
C41 C42 C43 C44 0.1(8) . . . . ?
C42 C43 C44 C45 -1.1(8) . . . . ?
C41 N10 C45 C44 0.2(7) . . . . ?
Ru2 N10 C45 C44 179.1(4) . . . . ?
C43 C44 C45 N10 0.9(8) . . . . ?
Ru2 N11 C46 C47 120(25) . . . . ?
C49 N12 C48 O2 174.6(4) . . . . ?
C50 N12 C48 O2 10.8(6) . . . . ?
C49 N12 C48 S2 -5.2(6) . . . . ?
C50 N12 C48 S2 -169.1(3) . . . . ?
Ru2 S2 C48 O2 7.7(4) . . . . ?
Ru2 S2 C48 N12 -172.4(3) . . . . ?
